data_7019906
loop_
_publ_author_name
'Chernichenko, Konstantin'
'Nieger, Martin'
'Leskel\"a, Markku'
'Repo, Timo'

_publ_section_title
;
 Hydrogen activation by 2-boryl-N,N-dialkylanilines: a revision of
 Piers'ansa-aminoborane.
;
_journal_issue 30
_journal_name_full 'Dalton transactions (Cambridge, England : 2003)'
_journal_page_first 9029
_journal_page_last 9032
_journal_paper_doi 10.1039/c2dt30926b
_journal_volume 41
_journal_year 2012
_chemical_formula_moiety 'C20 H10 B F10 N'
_chemical_formula_sum 'C20 H10 B F10 N'
_chemical_formula_weight 465.10
_chemical_name_common
;
7,7-dimethyl-8,8-bis(perfluorophenyl)-7-aza-8-
borabicyclo(4.2.0)octa-1,3,5-trien-7-ium-8-uide
;
_chemical_name_systematic
;
7,7-dimethyl-8,8-bis(perfluorophenyl)-7-aza-8-borabicyclo[4.2.0]octa-
1,3,5-trien-7-ium-8-uide
;
_space_group_IT_number 14
_symmetry_cell_setting monoclinic
_symmetry_space_group_name_Hall '-P 2ybc'
_symmetry_space_group_name_H-M 'P 1 21/c 1'
_atom_sites_solution_hydrogens geom
_atom_sites_solution_primary direct
_atom_sites_solution_secondary difmap
_audit_creation_method SHELXL-97
_cell_angle_alpha 90.00
_cell_angle_beta 107.047(2)
_cell_angle_gamma 90.00
_cell_formula_units_Z 8
_cell_length_a 9.8216(4)
_cell_length_b 35.0210(15)
_cell_length_c 11.1291(4)
_cell_measurement_reflns_used 4015
_cell_measurement_temperature 123(2)
_cell_measurement_theta_max 27.5
_cell_measurement_theta_min 1
_cell_volume 3659.8(3)
_computing_cell_refinement DENZO-SMN
_computing_data_collection Collect
_computing_data_reduction DENZO-SMN
_computing_molecular_graphics XP
_computing_publication_material 'SHELXL-97 (Sheldrick, 1997)'
_computing_structure_refinement 'SHELXL-97 (Sheldrick, 1997)'
_computing_structure_solution 'SHELXS-97 (Sheldrick, 1990)'
_diffrn_ambient_temperature 123(2)
_diffrn_measured_fraction_theta_full 0.984
_diffrn_measured_fraction_theta_max 0.970
_diffrn_measurement_device_type 'Bruker-Nonius APEXII'
_diffrn_measurement_method 'rotation in phi and omega, 1 deg.'
_diffrn_radiation_monochromator graphite
_diffrn_radiation_source 'fine-focus sealed tube'
_diffrn_radiation_type MoK\a
_diffrn_radiation_wavelength 0.71073
_diffrn_reflns_av_R_equivalents 0.0309
_diffrn_reflns_av_sigmaI/netI 0.0367
_diffrn_reflns_limit_h_max 6
_diffrn_reflns_limit_h_min -12
_diffrn_reflns_limit_k_max 41
_diffrn_reflns_limit_k_min -45
_diffrn_reflns_limit_l_max 14
_diffrn_reflns_limit_l_min -14
_diffrn_reflns_number 18746
_diffrn_reflns_theta_full 25.00
_diffrn_reflns_theta_max 27.48
_diffrn_reflns_theta_min 3.00
_exptl_absorpt_coefficient_mu 0.170
_exptl_absorpt_correction_type none
_exptl_crystal_colour colourless
_exptl_crystal_density_diffrn 1.688
_exptl_crystal_density_meas ?
_exptl_crystal_density_method 'not measured'
_exptl_crystal_description blocks
_exptl_crystal_F_000 1856
_exptl_crystal_size_max 0.32
_exptl_crystal_size_mid 0.16
_exptl_crystal_size_min 0.08
_refine_diff_density_max 0.300
_refine_diff_density_min -0.319
_refine_diff_density_rms 0.048
_refine_ls_extinction_method none
_refine_ls_goodness_of_fit_ref 1.107
_refine_ls_hydrogen_treatment constr
_refine_ls_matrix_type full
_refine_ls_number_parameters 581
_refine_ls_number_reflns 8151
_refine_ls_number_restraints 0
_refine_ls_restrained_S_all 1.107
_refine_ls_R_factor_all 0.0644
_refine_ls_R_factor_gt 0.0506
_refine_ls_shift/su_max 0.000
_refine_ls_shift/su_mean 0.000
_refine_ls_structure_factor_coef Fsqd
_refine_ls_weighting_details 'calc w=1/[\s^2^(Fo^2^)+(0.0201P)^2^+3.3060P] where P=(Fo^2^+2Fc^2^)/3'
_refine_ls_weighting_scheme calc
_refine_ls_wR_factor_gt 0.1023
_refine_ls_wR_factor_ref 0.1107
_reflns_number_gt 6761
_reflns_number_total 8151
_reflns_threshold_expression >2sigma(I)
_cod_data_source_file c2dt30926b.txt
_cod_data_source_block les086_CCDC-875802
_cod_depositor_comments
;
The following automatic conversions were performed:

'_exptl_crystal_density_meas' value 'none' was changed to '?' - the
value is perceived as not measured.

Automatic conversion script
Id: cif_fix_values 3008 2015-01-20 13:52:24Z robertas 
;
_cod_original_sg_symbol_H-M 'P 21/c'
_cod_database_code 7019906

loop_
_symmetry_equiv_pos_as_xyz
'x, y, z'
'-x, y+1/2, -z+1/2'
'-x, -y, -z'
'x, -y-1/2, z-1/2'

loop_
_atom_site_label
_atom_site_type_symbol
_atom_site_fract_x
_atom_site_fract_y
_atom_site_fract_z
_atom_site_U_iso_or_equiv
_atom_site_adp_type
_atom_site_occupancy
_atom_site_symmetry_multiplicity
_atom_site_calc_flag
_atom_site_refinement_flags
B1 B 0.8605(2) 0.41154(6) 0.6593(2) 0.0252(4) Uani 1 1 d .
C1 C 0.8879(2) 0.41032(6) 0.80964(18) 0.0260(4) Uani 1 1 d .
C2 C 0.8626(2) 0.39311(6) 0.91390(19) 0.0306(4) Uani 1 1 d .
H2 H 0.7961 0.3728 0.9045 0.037 Uiso 1 1 calc R
C3 C 0.9382(2) 0.40670(7) 1.0327(2) 0.0363(5) Uani 1 1 d .
H3 H 0.9236 0.3951 1.1051 0.044 Uiso 1 1 calc R
C4 C 1.0343(3) 0.43674(7) 1.0477(2) 0.0407(6) Uani 1 1 d .
H4 H 1.0843 0.4450 1.1301 0.049 Uiso 1 1 calc R
C5 C 1.0589(3) 0.45491(7) 0.9455(2) 0.0373(5) Uani 1 1 d .
H5 H 1.1235 0.4756 0.9539 0.045 Uiso 1 1 calc R
C6 C 0.9819(2) 0.44042(6) 0.83029(18) 0.0281(4) Uani 1 1 d .
N7 N 0.97548(19) 0.45145(5) 0.70074(16) 0.0287(4) Uani 1 1 d .
C8 C 0.9177(3) 0.49097(6) 0.6740(2) 0.0410(5) Uani 1 1 d .
H8A H 0.8218 0.4920 0.6839 0.062 Uiso 1 1 calc R
H8B H 0.9133 0.4980 0.5878 0.062 Uiso 1 1 calc R
H8C H 0.9799 0.5089 0.7329 0.062 Uiso 1 1 calc R
C9 C 1.1176(2) 0.44952(7) 0.6786(2) 0.0371(5) Uani 1 1 d .
H9A H 1.1802 0.4690 0.7295 0.056 Uiso 1 1 calc R
H9B H 1.1069 0.4541 0.5895 0.056 Uiso 1 1 calc R
H9C H 1.1591 0.4242 0.7024 0.056 Uiso 1 1 calc R
C10 C 0.6986(2) 0.41945(6) 0.57187(18) 0.0283(4) Uani 1 1 d .
C11 C 0.5927(2) 0.39623(6) 0.59308(18) 0.0292(4) Uani 1 1 d .
F11 F 0.62861(13) 0.36919(4) 0.68414(11) 0.0363(3) Uani 1 1 d .
C12 C 0.4503(2) 0.39836(7) 0.5264(2) 0.0348(5) Uani 1 1 d .
F12 F 0.35396(14) 0.37539(4) 0.55360(13) 0.0467(4) Uani 1 1 d .
C13 C 0.4073(2) 0.42478(8) 0.4317(2) 0.0437(6) Uani 1 1 d .
F13 F 0.26817(16) 0.42796(5) 0.36622(16) 0.0659(5) Uani 1 1 d .
C14 C 0.5067(3) 0.44783(8) 0.4041(2) 0.0463(6) Uani 1 1 d .
F14 F 0.46551(19) 0.47328(5) 0.30966(16) 0.0743(6) Uani 1 1 d .
C15 C 0.6484(2) 0.44464(7) 0.4722(2) 0.0361(5) Uani 1 1 d .
F15 F 0.73878(15) 0.46803(4) 0.43616(13) 0.0480(4) Uani 1 1 d .
C16 C 0.9369(2) 0.37841(6) 0.59988(18) 0.0255(4) Uani 1 1 d .
C17 C 0.9728(2) 0.34281(6) 0.65469(19) 0.0278(4) Uani 1 1 d .
F17 F 0.94469(15) 0.33391(3) 0.76345(12) 0.0387(3) Uani 1 1 d .
C18 C 1.0365(2) 0.31400(6) 0.6048(2) 0.0334(5) Uani 1 1 d .
F18 F 1.07113(16) 0.28065(4) 0.66476(14) 0.0458(3) Uani 1 1 d .
C19 C 1.0658(2) 0.32032(7) 0.4925(2) 0.0334(5) Uani 1 1 d .
F19 F 1.12629(15) 0.29264(4) 0.44224(14) 0.0468(4) Uani 1 1 d .
C20 C 1.0322(2) 0.35509(7) 0.43285(19) 0.0323(5) Uani 1 1 d .
F20 F 1.06182(15) 0.36132(4) 0.32430(12) 0.0452(3) Uani 1 1 d .
C21 C 0.9696(2) 0.38282(6) 0.48691(19) 0.0290(4) Uani 1 1 d .
F21 F 0.94137(14) 0.41668(4) 0.42539(11) 0.0383(3) Uani 1 1 d .
B1' B 0.5185(2) 0.16093(7) 0.5627(2) 0.0285(5) Uani 1 1 d .
C1' C 0.5477(2) 0.17205(6) 0.7086(2) 0.0299(4) Uani 1 1 d .
C2' C 0.6410(3) 0.17635(6) 0.8288(2) 0.0357(5) Uani 1 1 d .
H2' H 0.7399 0.1713 0.8454 0.043 Uiso 1 1 calc R
C3' C 0.5854(3) 0.18824(7) 0.9245(2) 0.0408(5) Uani 1 1 d .
H3' H 0.6479 0.1913 1.0071 0.049 Uiso 1 1 calc R
C4' C 0.4409(3) 0.19568(7) 0.9024(2) 0.0426(6) Uani 1 1 d .
H4' H 0.4067 0.2034 0.9701 0.051 Uiso 1 1 calc R
C5' C 0.3462(3) 0.19195(7) 0.7831(2) 0.0407(5) Uani 1 1 d .
H5' H 0.2473 0.1971 0.7655 0.049 Uiso 1 1 calc R
C6' C 0.4066(2) 0.18016(6) 0.6918(2) 0.0308(4) Uani 1 1 d .
N7' N 0.34499(18) 0.17362(5) 0.55578(17) 0.0306(4) Uani 1 1 d .
C8' C 0.2828(2) 0.20978(6) 0.4919(2) 0.0394(5) Uani 1 1 d .
H8'1 H 0.2128 0.2198 0.5311 0.059 Uiso 1 1 calc R
H8'2 H 0.2359 0.2047 0.4027 0.059 Uiso 1 1 calc R
H8'3 H 0.3587 0.2286 0.4999 0.059 Uiso 1 1 calc R
C9' C 0.2343(2) 0.14305(7) 0.5285(3) 0.0430(6) Uani 1 1 d .
H9'1 H 0.2744 0.1198 0.5741 0.065 Uiso 1 1 calc R
H9'2 H 0.2030 0.1378 0.4381 0.065 Uiso 1 1 calc R
H9'3 H 0.1527 0.1515 0.5555 0.065 Uiso 1 1 calc R
C10' C 0.5339(2) 0.11587(6) 0.53013(19) 0.0272(4) Uani 1 1 d .
C11' C 0.4744(2) 0.10065(6) 0.4111(2) 0.0301(4) Uani 1 1 d .
F11' F 0.38462(14) 0.12215(4) 0.32109(12) 0.0400(3) Uani 1 1 d .
C12' C 0.5015(2) 0.06422(6) 0.3759(2) 0.0322(5) Uani 1 1 d .
F12' F 0.44312(15) 0.05161(4) 0.25768(12) 0.0429(3) Uani 1 1 d .
C13' C 0.5924(2) 0.04102(6) 0.4630(2) 0.0331(5) Uani 1 1 d .
F13' F 0.62243(15) 0.00551(4) 0.43167(13) 0.0441(3) Uani 1 1 d .
C14' C 0.6526(2) 0.05426(6) 0.5830(2) 0.0348(5) Uani 1 1 d .
F14' F 0.74238(17) 0.03171(4) 0.66802(13) 0.0490(4) Uani 1 1 d .
C15' C 0.6228(2) 0.09086(6) 0.6140(2) 0.0313(4) Uani 1 1 d .
F15' F 0.69059(15) 0.10182(4) 0.73229(12) 0.0442(3) Uani 1 1 d .
C16' C 0.5952(2) 0.18694(6) 0.4796(2) 0.0284(4) Uani 1 1 d .
C17' C 0.5413(2) 0.20144(6) 0.3588(2) 0.0345(5) Uani 1 1 d .
F17' F 0.40284(15) 0.19684(4) 0.29356(13) 0.0457(3) Uani 1 1 d .
C18' C 0.6217(3) 0.22126(6) 0.2960(2) 0.0427(6) Uani 1 1 d .
F18' F 0.5615(2) 0.23474(4) 0.17969(15) 0.0614(5) Uani 1 1 d .
C19' C 0.7635(3) 0.22679(7) 0.3526(3) 0.0477(7) Uani 1 1 d .
F19' F 0.8438(2) 0.24582(5) 0.2928(2) 0.0737(6) Uani 1 1 d .
C20' C 0.8244(3) 0.21247(7) 0.4702(3) 0.0452(6) Uani 1 1 d .
F20' F 0.96518(16) 0.21591(5) 0.52630(19) 0.0674(5) Uani 1 1 d .
C21' C 0.7407(2) 0.19296(6) 0.5309(2) 0.0332(5) Uani 1 1 d .
F21' F 0.80967(13) 0.17778(4) 0.64428(13) 0.0427(3) Uani 1 1 d .

loop_
_atom_site_aniso_label
_atom_site_aniso_U_11
_atom_site_aniso_U_22
_atom_site_aniso_U_33
_atom_site_aniso_U_23
_atom_site_aniso_U_13
_atom_site_aniso_U_12
B1 0.0279(11) 0.0206(10) 0.0264(10) 0.0025(8) 0.0072(9) -0.0030(9)
C1 0.0263(10) 0.0250(10) 0.0257(9) 0.0018(8) 0.0061(8) 0.0049(8)
C2 0.0298(10) 0.0339(11) 0.0291(10) 0.0041(8) 0.0103(8) 0.0088(9)
C3 0.0395(12) 0.0439(13) 0.0269(10) 0.0049(9) 0.0118(9) 0.0171(10)
C4 0.0459(13) 0.0419(13) 0.0284(11) -0.0091(10) 0.0016(9) 0.0132(11)
C5 0.0409(12) 0.0294(11) 0.0360(11) -0.0080(9) 0.0027(9) 0.0017(10)
C6 0.0310(10) 0.0243(10) 0.0274(10) -0.0020(8) 0.0060(8) 0.0030(8)
N7 0.0338(9) 0.0218(8) 0.0294(8) 0.0012(7) 0.0077(7) -0.0018(7)
C8 0.0535(15) 0.0216(11) 0.0447(13) 0.0030(9) 0.0094(11) 0.0007(10)
C9 0.0351(12) 0.0320(12) 0.0442(12) -0.0057(10) 0.0116(10) -0.0126(9)
C10 0.0317(10) 0.0272(10) 0.0248(9) -0.0012(8) 0.0065(8) 0.0011(8)
C11 0.0327(11) 0.0280(10) 0.0257(10) -0.0006(8) 0.0068(8) 0.0007(8)
F11 0.0346(7) 0.0362(7) 0.0351(7) 0.0081(5) 0.0056(5) -0.0062(5)
C12 0.0290(11) 0.0359(12) 0.0365(11) -0.0048(9) 0.0051(9) -0.0041(9)
F12 0.0313(7) 0.0550(9) 0.0506(8) -0.0034(7) 0.0069(6) -0.0116(6)
C13 0.0290(11) 0.0473(15) 0.0431(13) 0.0009(11) -0.0079(10) 0.0040(10)
F13 0.0355(8) 0.0692(12) 0.0730(11) 0.0099(9) -0.0153(7) 0.0029(8)
C14 0.0465(14) 0.0431(14) 0.0381(12) 0.0140(11) -0.0052(10) 0.0038(11)
F14 0.0614(11) 0.0740(12) 0.0654(11) 0.0400(10) -0.0159(8) 0.0011(9)
C15 0.0378(12) 0.0341(12) 0.0337(11) 0.0075(9) 0.0063(9) -0.0016(10)
F15 0.0474(8) 0.0495(9) 0.0418(7) 0.0215(7) 0.0048(6) -0.0062(7)
C16 0.0235(9) 0.0253(10) 0.0266(9) -0.0013(8) 0.0059(7) -0.0037(8)
C17 0.0295(10) 0.0254(10) 0.0306(10) -0.0029(8) 0.0122(8) -0.0052(8)
F17 0.0587(8) 0.0259(6) 0.0404(7) 0.0058(5) 0.0282(6) 0.0035(6)
C18 0.0343(11) 0.0251(10) 0.0424(12) -0.0037(9) 0.0139(9) -0.0031(9)
F18 0.0609(9) 0.0235(7) 0.0607(9) 0.0038(6) 0.0300(7) 0.0059(6)
C19 0.0276(10) 0.0355(12) 0.0401(12) -0.0123(10) 0.0145(9) -0.0029(9)
F19 0.0477(8) 0.0439(8) 0.0584(9) -0.0128(7) 0.0304(7) 0.0024(7)
C20 0.0269(10) 0.0449(13) 0.0265(10) -0.0050(9) 0.0098(8) -0.0069(9)
F20 0.0466(8) 0.0619(10) 0.0326(7) -0.0025(6) 0.0202(6) -0.0013(7)
C21 0.0275(10) 0.0298(11) 0.0280(10) -0.0007(8) 0.0058(8) -0.0040(8)
F21 0.0434(7) 0.0408(8) 0.0303(6) 0.0083(6) 0.0103(5) 0.0011(6)
B1' 0.0213(10) 0.0261(11) 0.0388(12) 0.0022(10) 0.0102(9) 0.0019(9)
C1' 0.0300(10) 0.0226(10) 0.0394(11) 0.0023(8) 0.0138(9) 0.0027(8)
C2' 0.0375(12) 0.0317(11) 0.0376(12) 0.0003(9) 0.0107(9) 0.0079(9)
C3' 0.0578(15) 0.0289(12) 0.0384(12) 0.0025(9) 0.0180(11) 0.0035(11)
C4' 0.0539(15) 0.0329(12) 0.0511(14) -0.0015(11) 0.0313(12) 0.0012(11)
C5' 0.0407(13) 0.0320(12) 0.0590(15) 0.0000(11) 0.0295(12) 0.0010(10)
C6' 0.0315(11) 0.0215(10) 0.0426(12) 0.0031(9) 0.0158(9) -0.0006(8)
N7' 0.0220(8) 0.0253(9) 0.0455(10) 0.0018(8) 0.0114(7) 0.0001(7)
C8' 0.0288(11) 0.0294(12) 0.0590(15) 0.0083(11) 0.0115(10) 0.0083(9)
C9' 0.0267(11) 0.0336(12) 0.0708(17) -0.0048(12) 0.0174(11) -0.0074(9)
C10' 0.0252(10) 0.0234(10) 0.0350(10) 0.0036(8) 0.0120(8) 0.0013(8)
C11' 0.0254(10) 0.0255(10) 0.0383(11) 0.0049(9) 0.0077(8) 0.0019(8)
F11' 0.0402(7) 0.0334(7) 0.0395(7) 0.0017(6) 0.0011(6) 0.0081(6)
C12' 0.0316(11) 0.0299(11) 0.0362(11) -0.0029(9) 0.0115(9) -0.0028(9)
F12' 0.0480(8) 0.0370(7) 0.0408(7) -0.0079(6) 0.0086(6) 0.0031(6)
C13' 0.0368(12) 0.0207(10) 0.0460(12) 0.0016(9) 0.0186(10) 0.0025(8)
F13' 0.0543(9) 0.0239(7) 0.0558(8) -0.0026(6) 0.0189(7) 0.0071(6)
C14' 0.0365(12) 0.0277(11) 0.0413(12) 0.0101(9) 0.0131(10) 0.0066(9)
F14' 0.0652(10) 0.0327(7) 0.0447(8) 0.0100(6) 0.0094(7) 0.0190(7)
C15' 0.0335(11) 0.0285(11) 0.0329(11) 0.0037(9) 0.0112(9) 0.0014(9)
F15' 0.0573(9) 0.0339(7) 0.0345(7) 0.0022(6) 0.0029(6) 0.0137(6)
C16' 0.0278(10) 0.0196(9) 0.0402(11) -0.0042(8) 0.0139(9) 0.0008(8)
C17' 0.0412(12) 0.0239(10) 0.0412(12) -0.0002(9) 0.0163(10) 0.0022(9)
F17' 0.0457(8) 0.0423(8) 0.0430(8) 0.0074(6) 0.0037(6) 0.0010(6)
C18' 0.0676(17) 0.0233(11) 0.0481(14) 0.0017(10) 0.0342(13) 0.0039(11)
F18' 0.1054(14) 0.0387(8) 0.0524(9) 0.0128(7) 0.0423(9) 0.0100(9)
C19' 0.0628(17) 0.0246(11) 0.0755(18) -0.0009(12) 0.0511(15) -0.0018(11)
F19' 0.0930(13) 0.0380(9) 0.1254(16) 0.0053(9) 0.0869(13) -0.0056(9)
C20' 0.0326(12) 0.0308(12) 0.0821(19) -0.0172(12) 0.0323(13) -0.0069(10)
F20' 0.0343(8) 0.0573(10) 0.1201(15) -0.0199(10) 0.0374(9) -0.0141(7)
C21' 0.0281(11) 0.0255(10) 0.0486(13) -0.0074(9) 0.0151(9) 0.0007(8)
F21' 0.0270(6) 0.0445(8) 0.0527(8) -0.0051(6) 0.0059(6) 0.0043(6)

loop_
_atom_type_symbol
_atom_type_description
_atom_type_scat_dispersion_real
_atom_type_scat_dispersion_imag
_atom_type_scat_source
C C 0.0033 0.0016 'International Tables Vol C Tables 4.2.6.8 and 6.1.1.4'
H H 0.0000 0.0000 'International Tables Vol C Tables 4.2.6.8 and 6.1.1.4'
B B 0.0013 0.0007 'International Tables Vol C Tables 4.2.6.8 and 6.1.1.4'
N N 0.0061 0.0033 'International Tables Vol C Tables 4.2.6.8 and 6.1.1.4'
F F 0.0171 0.0103 'International Tables Vol C Tables 4.2.6.8 and 6.1.1.4'

loop_
_geom_angle_atom_site_label_1
_geom_angle_atom_site_label_2
_geom_angle_atom_site_label_3
_geom_angle
C1 B1 C16 116.49(17)
C1 B1 C10 117.44(17)
C16 B1 C10 111.47(16)
C1 B1 N7 81.44(13)
C16 B1 N7 109.52(15)
C10 B1 N7 117.29(16)
C6 C1 C2 117.86(19)
C6 C1 B1 93.01(16)
C2 C1 B1 149.09(19)
C1 C2 C3 117.8(2)
C1 C2 H2 121.1
C3 C2 H2 121.1
C4 C3 C2 121.7(2)
C4 C3 H3 119.2
C2 C3 H3 119.2
C5 C4 C3 121.6(2)
C5 C4 H4 119.2
C3 C4 H4 119.2
C6 C5 C4 114.5(2)
C6 C5 H5 122.8
C4 C5 H5 122.8
C1 C6 C5 126.5(2)
C1 C6 N7 101.71(16)
C5 C6 N7 131.8(2)
C6 N7 C9 112.10(17)
C6 N7 C8 109.99(16)
C9 N7 C8 109.24(17)
C6 N7 B1 83.65(13)
C9 N7 B1 118.60(15)
C8 N7 B1 120.24(16)
N7 C8 H8A 109.5
N7 C8 H8B 109.5
H8A C8 H8B 109.5
N7 C8 H8C 109.5
H8A C8 H8C 109.5
H8B C8 H8C 109.5
N7 C9 H9A 109.5
N7 C9 H9B 109.5
H9A C9 H9B 109.5
N7 C9 H9C 109.5
H9A C9 H9C 109.5
H9B C9 H9C 109.5
C15 C10 C11 113.47(19)
C15 C10 B1 129.90(19)
C11 C10 B1 116.51(17)
F11 C11 C12 116.11(19)
F11 C11 C10 119.41(18)
C12 C11 C10 124.5(2)
F12 C12 C13 119.9(2)
F12 C12 C11 121.1(2)
C13 C12 C11 119.0(2)
F13 C13 C14 120.3(2)
F13 C13 C12 120.3(2)
C14 C13 C12 119.4(2)
F14 C14 C13 119.6(2)
F14 C14 C15 120.4(2)
C13 C14 C15 120.0(2)
F15 C15 C14 115.6(2)
F15 C15 C10 120.7(2)
C14 C15 C10 123.7(2)
C17 C16 C21 113.56(18)
C17 C16 B1 123.46(17)
C21 C16 B1 122.97(18)
F17 C17 C18 115.14(18)
F17 C17 C16 120.50(17)
C18 C17 C16 124.36(19)
F18 C18 C19 120.1(2)
F18 C18 C17 120.90(19)
C19 C18 C17 119.0(2)
F19 C19 C18 119.8(2)
F19 C19 C20 120.60(19)
C18 C19 C20 119.59(19)
F20 C20 C21 121.4(2)
F20 C20 C19 119.5(2)
C21 C20 C19 119.06(19)
F21 C21 C20 116.55(18)
F21 C21 C16 118.98(18)
C20 C21 C16 124.5(2)
C1' B1' C16' 117.46(18)
C1' B1' C10' 117.12(18)
C16' B1' C10' 108.96(16)
C1' B1' N7' 82.27(14)
C16' B1' N7' 116.15(16)
C10' B1' N7' 112.91(16)
C6' C1' C2' 117.6(2)
C6' C1' B1' 92.21(17)
C2' C1' B1' 150.22(19)
C1' C2' C3' 118.1(2)
C1' C2' H2' 120.9
C3' C2' H2' 120.9
C4' C3' C2' 121.9(2)
C4' C3' H3' 119.1
C2' C3' H3' 119.1
C5' C4' C3' 121.0(2)
C5' C4' H4' 119.5
C3' C4' H4' 119.5
C6' C5' C4' 114.9(2)
C6' C5' H5' 122.6
C4' C5' H5' 122.6
C1' C6' C5' 126.5(2)
C1' C6' N7' 101.65(17)
C5' C6' N7' 131.8(2)
C6' N7' C8' 110.18(17)
C6' N7' C9' 112.04(18)
C8' N7' C9' 109.86(17)
C6' N7' B1' 83.81(14)
C8' N7' B1' 119.77(16)
C9' N7' B1' 118.12(16)
N7' C8' H8'1 109.5
N7' C8' H8'2 109.5
H8'1 C8' H8'2 109.5
N7' C8' H8'3 109.5
H8'1 C8' H8'3 109.5
H8'2 C8' H8'3 109.5
N7' C9' H9'1 109.5
N7' C9' H9'2 109.5
H9'1 C9' H9'2 109.5
N7' C9' H9'3 109.5
H9'1 C9' H9'3 109.5
H9'2 C9' H9'3 109.5
C15' C10' C11' 113.96(19)
C15' C10' B1' 122.73(19)
C11' C10' B1' 122.79(18)
F11' C11' C12' 116.21(19)
F11' C11' C10' 119.57(18)
C12' C11' C10' 124.21(19)
F12' C12' C13' 119.86(19)
F12' C12' C11' 121.1(2)
C13' C12' C11' 119.0(2)
F13' C13' C14' 119.9(2)
F13' C13' C12' 120.6(2)
C14' C13' C12' 119.5(2)
F14' C14' C13' 119.6(2)
F14' C14' C15' 120.8(2)
C13' C14' C15' 119.6(2)
F15' C15' C14' 115.43(19)
F15' C15' C10' 120.81(19)
C14' C15' C10' 123.7(2)
C17' C16' C21' 113.37(19)
C17' C16' B1' 130.17(19)
C21' C16' B1' 116.16(19)
F17' C17' C18' 114.9(2)
F17' C17' C16' 121.01(19)
C18' C17' C16' 124.1(2)
F18' C18' C19' 119.8(2)
F18' C18' C17' 120.5(2)
C19' C18' C17' 119.6(2)
F19' C19' C18' 120.6(3)
F19' C19' C20' 120.0(3)
C18' C19' C20' 119.4(2)
F20' C20' C19' 120.9(2)
F20' C20' C21' 119.5(3)
C19' C20' C21' 119.5(2)
F21' C21' C20' 116.2(2)
F21' C21' C16' 119.77(19)
C20' C21' C16' 123.9(2)

loop_
_geom_bond_atom_site_label_1
_geom_bond_atom_site_label_2
_geom_bond_distance
B1 C1 1.616(3)
B1 C16 1.624(3)
B1 C10 1.626(3)
B1 N7 1.771(3)
C1 C6 1.376(3)
C1 C2 1.393(3)
C2 C3 1.396(3)
C2 H2 0.9500
C3 C4 1.391(4)
C3 H3 0.9500
C4 C5 1.385(3)
C4 H4 0.9500
C5 C6 1.380(3)
C5 H5 0.9500
C6 N7 1.476(3)
N7 C9 1.488(3)
N7 C8 1.493(3)
C8 H8A 0.9800
C8 H8B 0.9800
C8 H8C 0.9800
C9 H9A 0.9800
C9 H9B 0.9800
C9 H9C 0.9800
C10 C15 1.390(3)
C10 C11 1.393(3)
C11 F11 1.356(2)
C11 C12 1.381(3)
C12 F12 1.342(3)
C12 C13 1.372(3)
C13 F13 1.351(3)
C13 C14 1.370(4)
C14 F14 1.347(3)
C14 C15 1.380(3)
C15 F15 1.352(3)
C16 C17 1.387(3)
C16 C21 1.395(3)
C17 F17 1.355(2)
C17 C18 1.386(3)
C18 F18 1.339(3)
C18 C19 1.379(3)
C19 F19 1.342(2)
C19 C20 1.380(3)
C20 F20 1.341(2)
C20 C21 1.378(3)
C21 F21 1.357(2)
B1' C1' 1.611(3)
B1' C16' 1.632(3)
B1' C10' 1.636(3)
B1' N7' 1.741(3)
C1' C6' 1.373(3)
C1' C2' 1.391(3)
C2' C3' 1.395(3)
C2' H2' 0.9500
C3' C4' 1.392(4)
C3' H3' 0.9500
C4' C5' 1.385(4)
C4' H4' 0.9500
C5' C6' 1.382(3)
C5' H5' 0.9500
C6' N7' 1.474(3)
N7' C8' 1.492(3)
N7' C9' 1.493(3)
C8' H8'1 0.9800
C8' H8'2 0.9800
C8' H8'3 0.9800
C9' H9'1 0.9800
C9' H9'2 0.9800
C9' H9'3 0.9800
C10' C15' 1.387(3)
C10' C11' 1.388(3)
C11' F11' 1.353(2)
C11' C12' 1.383(3)
C12' F12' 1.346(2)
C12' C13' 1.375(3)
C13' F13' 1.347(2)
C13' C14' 1.372(3)
C14' F14' 1.345(2)
C14' C15' 1.381(3)
C15' F15' 1.345(2)
C16' C17' 1.388(3)
C16' C21' 1.391(3)
C17' F17' 1.350(3)
C17' C18' 1.385(3)
C18' F18' 1.341(3)
C18' C19' 1.363(4)
C19' F19' 1.348(3)
C19' C20' 1.365(4)
C20' F20' 1.346(3)
C20' C21' 1.387(3)
C21' F21' 1.353(3)

loop_
_geom_hbond_atom_site_label_D
_geom_hbond_atom_site_label_H
_geom_hbond_atom_site_label_A
_geom_hbond_distance_DH
_geom_hbond_distance_HA
_geom_hbond_distance_DA
_geom_hbond_angle_DHA
_geom_hbond_site_symmetry_A
C8' H8'1 F20' 0.98 2.42 3.259(3) 143.2 1_455
C9 H9A F14' 0.98 2.49 3.422(3) 159.2 2_756

loop_
_geom_torsion_atom_site_label_1
_geom_torsion_atom_site_label_2
_geom_torsion_atom_site_label_3
_geom_torsion_atom_site_label_4
_geom_torsion
C16 B1 C1 C6 104.53(19)
C10 B1 C1 C6 -119.45(19)
N7 B1 C1 C6 -3.08(14)
C16 B1 C1 C2 -72.8(4)
C10 B1 C1 C2 63.2(4)
N7 B1 C1 C2 179.6(3)
C6 C1 C2 C3 -2.2(3)
B1 C1 C2 C3 174.7(3)
C1 C2 C3 C4 0.9(3)
C2 C3 C4 C5 0.6(3)
C3 C4 C5 C6 -0.6(3)
C2 C1 C6 C5 2.3(3)
B1 C1 C6 C5 -176.1(2)
C2 C1 C6 N7 -177.83(17)
B1 C1 C6 N7 3.73(17)
C4 C5 C6 C1 -0.9(3)
C4 C5 C6 N7 179.4(2)
C1 C6 N7 C9 -121.76(18)
C5 C6 N7 C9 58.1(3)
C1 C6 N7 C8 116.49(19)
C5 C6 N7 C8 -63.7(3)
C1 C6 N7 B1 -3.42(16)
C5 C6 N7 B1 176.4(2)
C1 B1 N7 C6 2.88(13)
C16 B1 N7 C6 -112.28(16)
C10 B1 N7 C6 119.41(18)
C1 B1 N7 C9 114.63(18)
C16 B1 N7 C9 -0.5(2)
C10 B1 N7 C9 -128.84(19)
C1 B1 N7 C8 -106.59(18)
C16 B1 N7 C8 138.24(18)
C10 B1 N7 C8 9.9(3)
C1 B1 C10 C15 132.6(2)
C16 B1 C10 C15 -89.3(3)
N7 B1 C10 C15 38.0(3)
C1 B1 C10 C11 -51.9(3)
C16 B1 C10 C11 86.2(2)
N7 B1 C10 C11 -146.39(17)
C15 C10 C11 F11 177.09(18)
B1 C10 C11 F11 0.8(3)
C15 C10 C11 C12 -2.4(3)
B1 C10 C11 C12 -178.7(2)
F11 C11 C12 F12 1.6(3)
C10 C11 C12 F12 -178.91(19)
F11 C11 C12 C13 -179.1(2)
C10 C11 C12 C13 0.4(3)
F12 C12 C13 F13 0.5(4)
C11 C12 C13 F13 -178.9(2)
F12 C12 C13 C14 -179.4(2)
C11 C12 C13 C14 1.2(4)
F13 C13 C14 F14 -1.2(4)
C12 C13 C14 F14 178.7(2)
F13 C13 C14 C15 179.4(2)
C12 C13 C14 C15 -0.7(4)
F14 C14 C15 F15 -0.8(4)
C13 C14 C15 F15 178.6(2)
F14 C14 C15 C10 179.1(2)
C13 C14 C15 C10 -1.5(4)
C11 C10 C15 F15 -177.2(2)
B1 C10 C15 F15 -1.5(4)
C11 C10 C15 C14 3.0(3)
B1 C10 C15 C14 178.6(2)
C1 B1 C16 C17 26.4(3)
C10 B1 C16 C17 -112.1(2)
N7 B1 C16 C17 116.42(19)
C1 B1 C16 C21 -155.18(18)
C10 B1 C16 C21 66.3(2)
N7 B1 C16 C21 -65.2(2)
C21 C16 C17 F17 -178.54(18)
B1 C16 C17 F17 0.0(3)
C21 C16 C17 C18 0.6(3)
B1 C16 C17 C18 179.2(2)
F17 C17 C18 F18 -2.4(3)
C16 C17 C18 F18 178.38(19)
F17 C17 C18 C19 178.47(19)
C16 C17 C18 C19 -0.7(3)
F18 C18 C19 F19 1.4(3)
C17 C18 C19 F19 -179.44(19)
F18 C18 C19 C20 -178.7(2)
C17 C18 C19 C20 0.5(3)
F19 C19 C20 F20 -0.7(3)
C18 C19 C20 F20 179.44(19)
F19 C19 C20 C21 179.75(19)
C18 C19 C20 C21 -0.2(3)
F20 C20 C21 F21 -0.8(3)
C19 C20 C21 F21 178.83(18)
F20 C20 C21 C16 -179.50(18)
C19 C20 C21 C16 0.1(3)
C17 C16 C21 F21 -179.02(17)
B1 C16 C21 F21 2.4(3)
C17 C16 C21 C20 -0.3(3)
B1 C16 C21 C20 -178.86(19)
C16' B1' C1' C6' 117.16(19)
C10' B1' C1' C6' -110.18(19)
N7' B1' C1' C6' 1.65(15)
C16' B1' C1' C2' -63.2(5)
C10' B1' C1' C2' 69.4(4)
N7' B1' C1' C2' -178.8(4)
C6' C1' C2' C3' 0.6(3)
B1' C1' C2' C3' -179.0(3)
C1' C2' C3' C4' 0.1(3)
C2' C3' C4' C5' -0.7(4)
C3' C4' C5' C6' 0.6(3)
C2' C1' C6' C5' -0.7(3)
B1' C1' C6' C5' 179.1(2)
C2' C1' C6' N7' 178.26(19)
B1' C1' C6' N7' -1.97(18)
C4' C5' C6' C1' 0.1(3)
C4' C5' C6' N7' -178.5(2)
C1' C6' N7' C8' -117.66(18)
C5' C6' N7' C8' 61.2(3)
C1' C6' N7' C9' 119.71(19)
C5' C6' N7' C9' -61.4(3)
C1' C6' N7' B1' 1.83(16)
C5' C6' N7' B1' -179.3(2)
C1' B1' N7' C6' -1.54(14)
C16' B1' N7' C6' -118.40(19)
C10' B1' N7' C6' 114.70(18)
C1' B1' N7' C8' 108.2(2)
C16' B1' N7' C8' -8.7(3)
C10' B1' N7' C8' -135.6(2)
C1' B1' N7' C9' -113.3(2)
C16' B1' N7' C9' 129.9(2)
C10' B1' N7' C9' 3.0(3)
C1' B1' C10' C15' -27.7(3)
C16' B1' C10' C15' 108.7(2)
N7' B1' C10' C15' -120.7(2)
C1' B1' C10' C11' 161.19(19)
C16' B1' C10' C11' -62.4(2)
N7' B1' C10' C11' 68.2(2)
C15' C10' C11' F11' 179.34(18)
B1' C10' C11' F11' -8.8(3)
C15' C10' C11' C12' -1.2(3)
B1' C10' C11' C12' 170.65(19)
F11' C11' C12' F12' 1.3(3)
C10' C11' C12' F12' -178.20(19)
F11' C11' C12' C13' 179.77(19)
C10' C11' C12' C13' 0.3(3)
F12' C12' C13' F13' -0.8(3)
C11' C12' C13' F13' -179.26(19)
F12' C12' C13' C14' 179.32(19)
C11' C12' C13' C14' 0.8(3)
F13' C13' C14' F14' 0.6(3)
C12' C13' C14' F14' -179.5(2)
F13' C13' C14' C15' 179.16(19)
C12' C13' C14' C15' -0.9(3)
F14' C14' C15' F15' 0.9(3)
C13' C14' C15' F15' -177.69(19)
F14' C14' C15' C10' 178.45(19)
C13' C14' C15' C10' -0.1(3)
C11' C10' C15' F15' 178.57(18)
B1' C10' C15' F15' 6.7(3)
C11' C10' C15' C14' 1.1(3)
B1' C10' C15' C14' -170.8(2)
C1' B1' C16' C17' -136.8(2)
C10' B1' C16' C17' 87.0(3)
N7' B1' C16' C17' -41.8(3)
C1' B1' C16' C21' 50.0(3)
C10' B1' C16' C21' -86.2(2)
N7' B1' C16' C21' 144.99(18)
C21' C16' C17' F17' 177.62(18)
B1' C16' C17' F17' 4.3(3)
C21' C16' C17' C18' -2.3(3)
B1' C16' C17' C18' -175.6(2)
F17' C17' C18' F18' 0.8(3)
C16' C17' C18' F18' -179.3(2)
F17' C17' C18' C19' -178.7(2)
C16' C17' C18' C19' 1.2(3)
F18' C18' C19' F19' 0.2(3)
C17' C18' C19' F19' 179.6(2)
F18' C18' C19' C20' -179.0(2)
C17' C18' C19' C20' 0.4(3)
F19' C19' C20' F20' -2.3(3)
C18' C19' C20' F20' 176.9(2)
F19' C19' C20' C21' 180.0(2)
C18' C19' C20' C21' -0.8(3)
F20' C20' C21' F21' -1.3(3)
C19' C20' C21' F21' 176.5(2)
F20' C20' C21' C16' -178.2(2)
C19' C20' C21' C16' -0.4(3)
C17' C16' C21' F21' -174.94(18)
B1' C16' C21' F21' -0.6(3)
C17' C16' C21' C20' 1.9(3)
B1' C16' C21' C20' 176.2(2)
